data_4110056
loop_
_publ_author_name
'Masakazu Hirotsu'
'Philip P. Fontaine'
'Peter Y. Zavalij'
'Lawrence R. Sita'

_publ_section_title
;
 Extreme N\\tbN Bond Elongation and Facile N-Atom Functionalization
 Reactions within Two Structurally Versatile New Families of Group 4
 Bimetallic "Side-on-Bridged" Dinitrogen Complexes for Zirconium and
 Hafnium
;
_journal_name_full 'Journal of the American Chemical Society'
_journal_page_first 12690
_journal_page_last 12692
_journal_paper_doi 10.1021/ja0752989
_journal_volume 129
_journal_year 2007
_chemical_formula_moiety 'C38 H70 N8 Zr2'
_chemical_formula_sum 'C38 H70 N8 Zr2'
_chemical_formula_weight 821.46
_chemical_name_common 'cmpd 1'
_chemical_name_systematic
;
Dizirconium dinitrogen complex
;
_space_group_IT_number 14
_symmetry_cell_setting monoclinic
_symmetry_space_group_name_Hall '-P 2ybc'
_symmetry_space_group_name_H-M 'P 1 21/c 1'
_atom_sites_solution_hydrogens geom
_atom_sites_solution_primary direct
_atom_sites_solution_secondary difmap
_audit_creation_method 'SHELXL-97 & ZCIF'
_cell_angle_alpha 90.00
_cell_angle_beta 97.6990(10)
_cell_angle_gamma 90.00
_cell_formula_units_Z 4
_cell_length_a 10.3382(7)
_cell_length_b 17.7093(13)
_cell_length_c 23.8765(17)
_cell_measurement_reflns_used 9028
_cell_measurement_temperature 220(2)
_cell_measurement_theta_max 29.1
_cell_measurement_theta_min 2.3
_cell_volume 4332.0(5)
_computing_cell_refinement 'SAINT (Bruker, 1999)'
_computing_data_collection 'SMART (Bruker, 1999)'
_computing_data_reduction SAINT
_computing_molecular_graphics 'XSHEL (Bruker, 1999)'
_computing_publication_material SHELXL-97
_computing_structure_refinement 'SHELXL-97 (Sheldrick, 1997)'
_computing_structure_solution 'SHELXS-97 (Sheldrick, 1990)'
_diffrn_ambient_temperature 220(2)
_diffrn_detector 'CCD area detector'
_diffrn_detector_area_resol_mean 8.33
_diffrn_detector_type 'Bruker Smart1000'
_diffrn_measured_fraction_theta_full 0.999
_diffrn_measured_fraction_theta_max 0.999
_diffrn_measurement_details 306,306,306,606,606,606,606,1206,1206
_diffrn_measurement_device_type 'three-circle diffractometer'
_diffrn_measurement_method '\w and \f scans'
_diffrn_measurement_specimen_support 'glass capillary'
_diffrn_orient_matrix_type standard
_diffrn_orient_matrix_UB_11 -0.0167011
_diffrn_orient_matrix_UB_12 0.0556375
_diffrn_orient_matrix_UB_13 -0.0007862
_diffrn_orient_matrix_UB_21 -0.0462011
_diffrn_orient_matrix_UB_22 -0.0048563
_diffrn_orient_matrix_UB_23 0.0340380
_diffrn_orient_matrix_UB_31 0.0843471
_diffrn_orient_matrix_UB_32 0.0083463
_diffrn_orient_matrix_UB_33 0.0250410
_diffrn_radiation_monochromator graphite
_diffrn_radiation_source 'fine-focus sealed tube'
_diffrn_radiation_type MoK\a
_diffrn_radiation_wavelength 0.71073
_diffrn_reflns_av_R_equivalents 0.0364
_diffrn_reflns_av_sigmaI/netI 0.0158
_diffrn_reflns_limit_h_max 13
_diffrn_reflns_limit_h_min -13
_diffrn_reflns_limit_k_max 23
_diffrn_reflns_limit_k_min -22
_diffrn_reflns_limit_l_max 31
_diffrn_reflns_limit_l_min -31
_diffrn_reflns_number 114852
_diffrn_reflns_theta_full 27.50
_diffrn_reflns_theta_max 27.50
_diffrn_reflns_theta_min 2.54
_diffrn_source_current 30
_diffrn_source_voltage 50
_diffrn_standards_decay_% 0
_exptl_absorpt_coefficient_mu 0.515
_exptl_absorpt_correction_T_max 0.962
_exptl_absorpt_correction_T_min 0.789
_exptl_absorpt_correction_type multi-scan
_exptl_absorpt_process_details 'SADABS (Sheldrick, 1996)'
_exptl_crystal_colour green
_exptl_crystal_density_diffrn 1.260
_exptl_crystal_density_method not-measured
_exptl_crystal_description prism
_exptl_crystal_F_000 1736
_exptl_crystal_id 'Sita\Hirotsu mh156'
_exptl_crystal_size_max 0.50
_exptl_crystal_size_mid 0.35
_exptl_crystal_size_min 0.075
_refine_diff_density_max 0.844
_refine_diff_density_min -0.515
_refine_diff_density_rms 0.066
_refine_ls_extinction_method none
_refine_ls_goodness_of_fit_ref 0.999
_refine_ls_hydrogen_treatment constr
_refine_ls_matrix_type full
_refine_ls_number_parameters 480
_refine_ls_number_reflns 9949
_refine_ls_number_restraints 6
_refine_ls_restrained_S_all 0.999
_refine_ls_R_factor_all 0.0408
_refine_ls_R_factor_gt 0.0283
_refine_ls_shift/su_max 0.001
_refine_ls_shift/su_mean 0.000
_refine_ls_structure_factor_coef Fsqd
_refine_ls_weighting_details 'w=1/[\s^2^(Fo^2^)+(0.02P)^2^+4.15P], P=(max(Fo^2^,0)+2Fc^2^)/3'
_refine_ls_weighting_scheme calc
_refine_ls_wR_factor_gt 0.0621
_refine_ls_wR_factor_ref 0.0685
_reflns_number_gt 8347
_reflns_number_total 9949
_reflns_threshold_expression >2sigma(I)
_cod_data_source_file ja0752989si20070716_045040.cif
_cod_data_source_block cmpd_1
_cod_database_code 4110056

loop_
_symmetry_equiv_pos_as_xyz
'x, y, z'
'-x, y+1/2, -z+1/2'
'-x, -y, -z'
'x, -y-1/2, z-1/2'

loop_
_atom_site_label
_atom_site_type_symbol
_atom_site_fract_x
_atom_site_fract_y
_atom_site_fract_z
_atom_site_U_iso_or_equiv
_atom_site_adp_type
_atom_site_occupancy
_atom_site_symmetry_multiplicity
_atom_site_calc_flag
_atom_site_refinement_flags
_atom_site_disorder_assembly
_atom_site_disorder_group
Zr1 Zr 0.289012(16) 0.923653(10) 0.163304(7) 0.03068(5) Uani 1 1 d . . .
Zr2 Zr 0.208098(17) 0.944525(10) 0.311855(7) 0.03222(5) Uani 1 1 d . A .
N1 N 0.18804(15) 0.96017(10) 0.22615(7) 0.0382(4) Uani 1 1 d . . .
N2 N 0.32200(15) 0.93009(10) 0.24951(7) 0.0401(4) Uani 1 1 d . . .
N11 N 0.20886(16) 0.81027(9) 0.13997(7) 0.0381(4) Uani 1 1 d . . .
N12 N 0.10620(14) 0.91024(8) 0.09771(6) 0.0311(3) Uani 1 1 d . . .
N13 N 0.00151(17) 0.78950(10) 0.08405(7) 0.0438(4) Uani 1 1 d . . .
C11 C 0.10292(18) 0.83580(11) 0.10680(8) 0.0337(4) Uani 1 1 d . . .
C12 C 0.2444(2) 0.73019(12) 0.14660(11) 0.0525(6) Uani 1 1 d . . .
H12 H 0.1738 0.7038 0.1629 0.063 Uiso 1 1 calc R . .
C13 C 0.3677(3) 0.72558(16) 0.18881(13) 0.0731(8) Uani 1 1 d . . .
H13A H 0.4393 0.7491 0.1729 0.110 Uiso 1 1 calc R . .
H13B H 0.3885 0.6731 0.1973 0.110 Uiso 1 1 calc R . .
H13C H 0.3541 0.7517 0.2233 0.110 Uiso 1 1 calc R . .
C14 C 0.2625(3) 0.69140(15) 0.09125(13) 0.0715(8) Uani 1 1 d . . .
H14A H 0.1823 0.6951 0.0652 0.107 Uiso 1 1 calc R . .
H14B H 0.2839 0.6386 0.0984 0.107 Uiso 1 1 calc R . .
H14C H 0.3327 0.7157 0.0749 0.107 Uiso 1 1 calc R . .
C15 C -0.01399(18) 0.95455(11) 0.08406(8) 0.0366(4) Uani 1 1 d . . .
H15 H -0.0553 0.9408 0.0456 0.044 Uiso 1 1 calc R . .
C16 C 0.0232(2) 1.03718(12) 0.08444(10) 0.0479(5) Uani 1 1 d . . .
H16A H 0.0611 1.0517 0.1223 0.072 Uiso 1 1 calc R . .
H16B H -0.0540 1.0674 0.0729 0.072 Uiso 1 1 calc R . .
H16C H 0.0863 1.0454 0.0584 0.072 Uiso 1 1 calc R . .
C17 C -0.1119(2) 0.94099(14) 0.12552(11) 0.0518(6) Uani 1 1 d . . .
H17A H -0.1416 0.8890 0.1226 0.078 Uiso 1 1 calc R . .
H17B H -0.1859 0.9746 0.1166 0.078 Uiso 1 1 calc R . .
H17C H -0.0704 0.9508 0.1637 0.078 Uiso 1 1 calc R . .
C18 C -0.0549(3) 0.73281(15) 0.11760(12) 0.0637(7) Uani 1 1 d . . .
H18A H -0.0308 0.6829 0.1059 0.096 Uiso 1 1 calc R . .
H18B H -0.1492 0.7377 0.1121 0.096 Uiso 1 1 calc R . .
H18C H -0.0222 0.7401 0.1572 0.096 Uiso 1 1 calc R . .
C19 C -0.0641(3) 0.80030(15) 0.02714(10) 0.0607(7) Uani 1 1 d . . .
H19A H -0.1479 0.8244 0.0286 0.091 Uiso 1 1 calc R . .
H19B H -0.0775 0.7517 0.0085 0.091 Uiso 1 1 calc R . .
H19C H -0.0110 0.8321 0.0062 0.091 Uiso 1 1 calc R . .
N21 N 0.13637(16) 0.83097(10) 0.32975(7) 0.0418(4) Uani 1 1 d . . .
N22 N 0.33198(16) 0.86464(10) 0.37445(7) 0.0404(4) Uani 1 1 d . . .
N23 N 0.2666(2) 0.73622(11) 0.38248(8) 0.0525(5) Uani 1 1 d . . .
C21 C 0.2453(2) 0.80950(12) 0.36291(8) 0.0393(4) Uani 1 1 d . A .
C22 C 0.0162(2) 0.78652(13) 0.32101(10) 0.0493(5) Uani 1 1 d . . .
H22 H 0.0355 0.7380 0.3034 0.059 Uiso 1 1 calc R . .
C23 C -0.0814(2) 0.82939(15) 0.27964(12) 0.0651(7) Uani 1 1 d . . .
H23A H -0.0984 0.8783 0.2954 0.098 Uiso 1 1 calc R . .
H23B H -0.1622 0.8010 0.2727 0.098 Uiso 1 1 calc R . .
H23C H -0.0461 0.8363 0.2443 0.098 Uiso 1 1 calc R . .
C24 C -0.0387(3) 0.76946(17) 0.37559(14) 0.0755(8) Uani 1 1 d . . .
H24A H 0.0253 0.7415 0.4009 0.113 Uiso 1 1 calc R . .
H24B H -0.1175 0.7396 0.3673 0.113 Uiso 1 1 calc R . .
H24C H -0.0589 0.8164 0.3934 0.113 Uiso 1 1 calc R . .
C25 C 0.474(3) 0.8419(13) 0.3934(11) 0.049(3) Uani 0.539(7) 1 d PU A 1
H25 H 0.4808 0.7863 0.3972 0.058 Uiso 0.539(7) 1 calc PR A 1
C26 C 0.5180(6) 0.8786(4) 0.4490(3) 0.091(3) Uani 0.539(7) 1 d PU A 1
H26A H 0.6079 0.8647 0.4617 0.136 Uiso 0.539(7) 1 calc PR A 1
H26B H 0.4631 0.8619 0.4765 0.136 Uiso 0.539(7) 1 calc PR A 1
H26C H 0.5115 0.9330 0.4448 0.136 Uiso 0.539(7) 1 calc PR A 1
C27 C 0.5518(5) 0.8690(6) 0.3479(3) 0.094(3) Uani 0.539(7) 1 d PU A 1
H27A H 0.5180 0.8457 0.3122 0.141 Uiso 0.539(7) 1 calc PR A 1
H27B H 0.6428 0.8551 0.3579 0.141 Uiso 0.539(7) 1 calc PR A 1
H27C H 0.5446 0.9234 0.3445 0.141 Uiso 0.539(7) 1 calc PR A 1
C25A C 0.468(3) 0.8529(15) 0.3867(14) 0.049(3) Uani 0.461(7) 1 d PU A 2
H25A H 0.4826 0.8204 0.4208 0.058 Uiso 0.461(7) 1 calc PR A 2
C26A C 0.5452(6) 0.9255(5) 0.4003(5) 0.098(4) Uani 0.461(7) 1 d PU A 2
H26D H 0.5293 0.9598 0.3685 0.147 Uiso 0.461(7) 1 calc PR A 2
H26E H 0.6376 0.9138 0.4076 0.147 Uiso 0.461(7) 1 calc PR A 2
H26F H 0.5178 0.9490 0.4335 0.147 Uiso 0.461(7) 1 calc PR A 2
C27A C 0.5239(7) 0.8116(5) 0.3396(3) 0.068(2) Uani 0.461(7) 1 d PU A 2
H27D H 0.4829 0.7624 0.3339 0.102 Uiso 0.461(7) 1 calc PR A 2
H27E H 0.6172 0.8053 0.3498 0.102 Uiso 0.461(7) 1 calc PR A 2
H27F H 0.5072 0.8407 0.3049 0.102 Uiso 0.461(7) 1 calc PR A 2
C28 C 0.2386(3) 0.67089(14) 0.34730(13) 0.0668(7) Uani 1 1 d . A .
H28A H 0.3073 0.6338 0.3562 0.100 Uiso 1 1 calc R . .
H28B H 0.2338 0.6854 0.3079 0.100 Uiso 1 1 calc R . .
H28C H 0.1558 0.6493 0.3540 0.100 Uiso 1 1 calc R . .
C29 C 0.3109(3) 0.72196(18) 0.44138(11) 0.0760(9) Uani 1 1 d . A .
H29A H 0.3938 0.6956 0.4450 0.114 Uiso 1 1 calc R . .
H29B H 0.2471 0.6911 0.4571 0.114 Uiso 1 1 calc R . .
H29C H 0.3215 0.7695 0.4616 0.114 Uiso 1 1 calc R . .
C30 C 0.4925(2) 1.00582(14) 0.17034(9) 0.0475(5) Uani 1 1 d . . .
C31 C 0.4100(2) 1.03190(12) 0.12178(10) 0.0445(5) Uani 1 1 d . . .
C32 C 0.40337(18) 0.97437(12) 0.08023(8) 0.0380(4) Uani 1 1 d . . .
C33 C 0.48184(18) 0.91367(12) 0.10302(8) 0.0392(4) Uani 1 1 d . . .
C34 C 0.53509(18) 0.93249(14) 0.15909(9) 0.0442(5) Uani 1 1 d . . .
C35 C 0.5358(3) 1.04996(19) 0.22360(12) 0.0745(9) Uani 1 1 d . . .
H35A H 0.5099 1.0233 0.2558 0.112 Uiso 0.76(4) 1 calc PR . .
H35B H 0.4954 1.0995 0.2208 0.112 Uiso 0.76(4) 1 calc PR . .
H35C H 0.6300 1.0555 0.2285 0.112 Uiso 0.76(4) 1 calc PR . .
H35D H 0.5803 1.0955 0.2142 0.112 Uiso 0.24(4) 1 calc PR . .
H35E H 0.5948 1.0193 0.2493 0.112 Uiso 0.24(4) 1 calc PR . .
H35F H 0.4602 1.0634 0.2415 0.112 Uiso 0.24(4) 1 calc PR . .
C36 C 0.3548(3) 1.11044(14) 0.11379(13) 0.0664(7) Uani 1 1 d . . .
H36A H 0.4235 1.1452 0.1068 0.100 Uiso 1 1 calc R . .
H36B H 0.3191 1.1258 0.1476 0.100 Uiso 1 1 calc R . .
H36C H 0.2863 1.1110 0.0818 0.100 Uiso 1 1 calc R . .
C37 C 0.3346(2) 0.97805(15) 0.02040(9) 0.0523(6) Uani 1 1 d . . .
H37A H 0.3943 0.9629 -0.0056 0.078 Uiso 1 1 calc R . .
H37B H 0.3052 1.0293 0.0119 0.078 Uiso 1 1 calc R . .
H37C H 0.2600 0.9443 0.0164 0.078 Uiso 1 1 calc R . .
C38 C 0.5138(3) 0.84499(15) 0.07061(11) 0.0585(6) Uani 1 1 d . . .
H38A H 0.4348 0.8257 0.0489 0.088 Uiso 1 1 calc R . .
H38B H 0.5514 0.8065 0.0968 0.088 Uiso 1 1 calc R . .
H38C H 0.5760 0.8584 0.0452 0.088 Uiso 1 1 calc R . .
C39 C 0.6294(2) 0.88619(19) 0.19867(11) 0.0677(8) Uani 1 1 d . . .
H39A H 0.7143 0.9104 0.2035 0.102 Uiso 1 1 calc R . .
H39B H 0.6369 0.8361 0.1830 0.102 Uiso 1 1 calc R . .
H39C H 0.5978 0.8822 0.2350 0.102 Uiso 1 1 calc R . .
C40 C 0.1736(3) 1.08513(12) 0.31692(11) 0.0533(6) Uani 1 1 d . . .
C41 C 0.0477(2) 1.05421(13) 0.31601(10) 0.0492(5) Uani 1 1 d . A .
C42 C 0.0440(2) 1.01708(13) 0.36779(10) 0.0500(5) Uani 1 1 d . . .
C43 C 0.1683(3) 1.02330(14) 0.39983(9) 0.0540(6) Uani 1 1 d . A .
C44 C 0.2479(2) 1.06574(14) 0.36821(11) 0.0546(6) Uani 1 1 d . A .
C45 C 0.2189(4) 1.13456(16) 0.27180(15) 0.0937(12) Uani 1 1 d . A .
H45A H 0.1660 1.1246 0.2359 0.141 Uiso 1 1 calc R . .
H45B H 0.3096 1.1236 0.2687 0.141 Uiso 1 1 calc R . .
H45C H 0.2104 1.1872 0.2818 0.141 Uiso 1 1 calc R . .
C46 C -0.0629(3) 1.06484(19) 0.26915(13) 0.0881(11) Uani 1 1 d . . .
H46A H -0.1013 1.1144 0.2724 0.132 Uiso 1 1 calc R A .
H46B H -0.1286 1.0263 0.2718 0.132 Uiso 1 1 calc R . .
H46C H -0.0304 1.0607 0.2330 0.132 Uiso 1 1 calc R . .
C47 C -0.0763(3) 0.98597(18) 0.38877(16) 0.0896(11) Uani 1 1 d . A .
H47A H -0.0525 0.9432 0.4134 0.134 Uiso 1 1 calc R . .
H47B H -0.1382 0.9699 0.3568 0.134 Uiso 1 1 calc R . .
H47C H -0.1157 1.0248 0.4096 0.134 Uiso 1 1 calc R . .
C48 C 0.2039(4) 0.9942(2) 0.45956(11) 0.0982(12) Uani 1 1 d . . .
H48A H 0.1822 1.0321 0.4862 0.147 Uiso 1 1 calc R A .
H48B H 0.2968 0.9838 0.4664 0.147 Uiso 1 1 calc R . .
H48C H 0.1557 0.9483 0.4644 0.147 Uiso 1 1 calc R . .
C49 C 0.3844(3) 1.0940(2) 0.38878(18) 0.1042(13) Uani 1 1 d . . .
H49A H 0.4372 1.0912 0.3582 0.156 Uiso 1 1 calc R A .
H49B H 0.4232 1.0629 0.4200 0.156 Uiso 1 1 calc R . .
H49C H 0.3801 1.1459 0.4013 0.156 Uiso 1 1 calc R . .

loop_
_atom_site_aniso_label
_atom_site_aniso_U_11
_atom_site_aniso_U_22
_atom_site_aniso_U_33
_atom_site_aniso_U_23
_atom_site_aniso_U_13
_atom_site_aniso_U_12
Zr1 0.02595(8) 0.03865(10) 0.02783(9) 0.00317(7) 0.00504(6) 0.00066(7)
Zr2 0.03475(9) 0.03499(10) 0.02716(9) -0.00024(7) 0.00507(7) 0.00055(7)
N1 0.0327(8) 0.0497(10) 0.0321(8) 0.0018(7) 0.0040(6) 0.0106(7)
N2 0.0284(8) 0.0592(11) 0.0323(8) 0.0055(7) 0.0029(6) 0.0096(7)
N11 0.0389(8) 0.0320(8) 0.0434(9) 0.0077(7) 0.0052(7) 0.0034(7)
N12 0.0288(7) 0.0318(8) 0.0327(8) 0.0050(6) 0.0041(6) 0.0001(6)
N13 0.0445(9) 0.0410(9) 0.0454(10) 0.0050(8) 0.0039(8) -0.0119(8)
C11 0.0352(9) 0.0359(10) 0.0313(9) 0.0035(7) 0.0088(7) -0.0029(7)
C12 0.0543(13) 0.0353(11) 0.0705(15) 0.0179(10) 0.0175(11) 0.0072(10)
C13 0.0753(18) 0.0631(17) 0.0796(19) 0.0305(15) 0.0060(15) 0.0301(14)
C14 0.0821(19) 0.0401(13) 0.095(2) -0.0061(13) 0.0222(16) 0.0074(13)
C15 0.0322(9) 0.0435(11) 0.0331(9) 0.0038(8) 0.0011(7) 0.0042(8)
C16 0.0488(12) 0.0414(12) 0.0548(13) 0.0117(10) 0.0118(10) 0.0105(9)
C17 0.0371(11) 0.0598(14) 0.0615(14) 0.0062(11) 0.0169(10) 0.0049(10)
C18 0.0596(15) 0.0541(15) 0.0789(18) 0.0119(13) 0.0151(13) -0.0210(12)
C19 0.0683(16) 0.0587(15) 0.0510(14) -0.0054(11) -0.0076(12) -0.0172(13)
N21 0.0387(9) 0.0402(9) 0.0438(9) 0.0075(7) -0.0034(7) -0.0051(7)
N22 0.0378(9) 0.0474(10) 0.0338(8) 0.0034(7) -0.0032(7) -0.0006(7)
N23 0.0616(12) 0.0461(11) 0.0479(11) 0.0148(8) 0.0000(9) 0.0027(9)
C21 0.0433(11) 0.0427(11) 0.0313(9) 0.0052(8) 0.0030(8) 0.0003(9)
C22 0.0401(11) 0.0396(11) 0.0656(15) 0.0021(10) -0.0024(10) -0.0039(9)
C23 0.0485(13) 0.0540(15) 0.0854(19) -0.0020(13) -0.0181(13) -0.0027(11)
C24 0.0578(16) 0.0701(19) 0.102(2) 0.0205(17) 0.0228(15) -0.0091(14)
C25 0.039(2) 0.060(5) 0.042(5) 0.014(5) -0.010(3) 0.005(4)
C26 0.069(4) 0.113(6) 0.078(4) -0.022(4) -0.036(3) 0.005(4)
C27 0.038(3) 0.153(9) 0.089(4) 0.045(5) 0.003(3) 0.000(4)
C25A 0.039(2) 0.060(5) 0.042(5) 0.014(5) -0.010(3) 0.005(4)
C26A 0.046(3) 0.095(6) 0.147(10) -0.024(5) -0.008(4) -0.012(3)
C27A 0.045(3) 0.082(5) 0.077(4) 0.012(4) 0.009(3) 0.022(3)
C28 0.0684(17) 0.0468(14) 0.085(2) 0.0058(13) 0.0097(14) 0.0090(12)
C29 0.088(2) 0.083(2) 0.0560(16) 0.0342(15) 0.0072(14) 0.0163(16)
C30 0.0354(10) 0.0656(15) 0.0429(11) -0.0102(10) 0.0104(9) -0.0185(10)
C31 0.0378(10) 0.0454(12) 0.0521(12) 0.0012(10) 0.0128(9) -0.0104(9)
C32 0.0302(9) 0.0488(11) 0.0359(10) 0.0064(8) 0.0080(7) -0.0051(8)
C33 0.0297(9) 0.0525(12) 0.0372(10) 0.0026(9) 0.0114(8) -0.0020(8)
C34 0.0253(9) 0.0700(15) 0.0378(10) 0.0059(10) 0.0067(8) -0.0025(9)
C35 0.0615(16) 0.103(2) 0.0596(16) -0.0301(15) 0.0111(13) -0.0399(16)
C36 0.0653(16) 0.0440(13) 0.093(2) 0.0022(13) 0.0230(15) -0.0104(12)
C37 0.0437(12) 0.0777(17) 0.0353(11) 0.0133(11) 0.0046(9) -0.0107(11)
C38 0.0613(15) 0.0618(15) 0.0577(14) -0.0021(12) 0.0271(12) 0.0048(12)
C39 0.0325(11) 0.117(2) 0.0528(14) 0.0247(15) 0.0047(10) 0.0059(13)
C40 0.0747(16) 0.0333(11) 0.0573(14) -0.0032(10) 0.0285(12) 0.0038(10)
C41 0.0554(13) 0.0448(12) 0.0479(12) -0.0118(10) 0.0087(10) 0.0150(10)
C42 0.0557(13) 0.0432(12) 0.0559(13) -0.0130(10) 0.0252(11) -0.0007(10)
C43 0.0733(16) 0.0528(14) 0.0369(11) -0.0115(10) 0.0115(11) 0.0051(12)
C44 0.0558(14) 0.0483(13) 0.0612(15) -0.0216(11) 0.0126(11) -0.0087(11)
C45 0.151(3) 0.0435(15) 0.100(2) 0.0165(15) 0.069(2) 0.0124(18)
C46 0.092(2) 0.087(2) 0.078(2) -0.0274(17) -0.0196(17) 0.0522(18)
C47 0.088(2) 0.072(2) 0.125(3) -0.0256(19) 0.072(2) -0.0123(17)
C48 0.145(3) 0.115(3) 0.0359(14) -0.0067(16) 0.0150(17) 0.034(2)
C49 0.072(2) 0.099(3) 0.140(3) -0.056(2) 0.008(2) -0.0273(19)

loop_
_atom_type_symbol
_atom_type_description
_atom_type_scat_dispersion_real
_atom_type_scat_dispersion_imag
_atom_type_scat_source
C C 0.0033 0.0016 'International Tables Vol C Tables 4.2.6.8 and 6.1.1.4'
H H 0.0000 0.0000 'International Tables Vol C Tables 4.2.6.8 and 6.1.1.4'
N N 0.0061 0.0033 'International Tables Vol C Tables 4.2.6.8 and 6.1.1.4'
Zr Zr -2.9673 0.5597 'International Tables Vol C Tables 4.2.6.8 and 6.1.1.4'

loop_
_geom_angle_atom_site_label_1
_geom_angle_atom_site_label_2
_geom_angle_atom_site_label_3
_geom_angle
N2 Zr1 N1 43.61(6)
N2 Zr1 N11 108.07(7)
N1 Zr1 N11 105.12(7)
N2 Zr1 N12 134.64(6)
N1 Zr1 N12 94.51(6)
N11 Zr1 N12 59.29(6)
N2 Zr1 C30 82.92(7)
N1 Zr1 C30 105.63(7)
N11 Zr1 C30 144.41(7)
N12 Zr1 C30 134.48(7)
N2 Zr1 C31 108.90(7)
N1 Zr1 C31 111.80(7)
N11 Zr1 C31 140.10(7)
N12 Zr1 C31 102.31(6)
C30 Zr1 C31 32.33(7)
N2 Zr1 C34 90.20(6)
N1 Zr1 C34 128.05(7)
N11 Zr1 C34 112.66(7)
N12 Zr1 C34 135.13(6)
C30 Zr1 C34 32.01(7)
C31 Zr1 C34 53.15(7)
N2 Zr1 C32 135.81(7)
N1 Zr1 C32 141.21(7)
N11 Zr1 C32 108.31(6)
N12 Zr1 C32 86.12(6)
C30 Zr1 C32 52.90(6)
C31 Zr1 C32 31.86(7)
C34 Zr1 C32 52.73(6)
N2 Zr1 C33 121.41(6)
N1 Zr1 C33 157.94(7)
N11 Zr1 C33 95.01(6)
N12 Zr1 C33 103.62(6)
C30 Zr1 C33 52.49(7)
C31 Zr1 C33 52.40(7)
C34 Zr1 C33 31.74(6)
C32 Zr1 C33 31.38(6)
N2 Zr2 N1 43.68(6)
N2 Zr2 N21 105.66(7)
N1 Zr2 N21 108.98(7)
N2 Zr2 N22 94.08(6)
N1 Zr2 N22 134.49(6)
N21 Zr2 N22 59.27(6)
N2 Zr2 C40 105.00(7)
N1 Zr2 C40 85.32(7)
N21 Zr2 C40 146.95(7)
N22 Zr2 C40 129.95(8)
N2 Zr2 C44 115.19(8)
N1 Zr2 C44 113.76(8)
N21 Zr2 C44 134.72(8)
N22 Zr2 C44 97.95(8)
C40 Zr2 C44 32.10(8)
N2 Zr2 C41 124.34(7)
N1 Zr2 C41 87.52(7)
N21 Zr2 C41 116.58(7)
N22 Zr2 C41 137.93(7)
C40 Zr2 C41 32.16(8)
C44 Zr2 C41 53.02(8)
N2 Zr2 C43 145.95(8)
N1 Zr2 C43 136.80(7)
N21 Zr2 C43 103.83(8)
N22 Zr2 C43 86.57(7)
C40 Zr2 C43 52.58(8)
C44 Zr2 C43 31.76(8)
C41 Zr2 C43 52.34(8)
N2 Zr2 C42 155.35(7)
N1 Zr2 C42 117.10(7)
N21 Zr2 C42 95.20(7)
N22 Zr2 C42 108.01(7)
C40 Zr2 C42 52.27(7)
C44 Zr2 C42 52.22(8)
C41 Zr2 C42 31.36(7)
C43 Zr2 C42 31.24(8)
N2 N1 Zr1 68.19(9)
N2 N1 Zr2 67.68(8)
Zr1 N1 Zr2 134.22(8)
N1 N2 Zr2 68.65(9)
N1 N2 Zr1 68.20(8)
Zr2 N2 Zr1 135.16(8)
C11 N11 C12 124.21(18)
C11 N11 Zr1 95.24(12)
C12 N11 Zr1 140.23(14)
C11 N12 C15 121.58(16)
C11 N12 Zr1 91.59(11)
C15 N12 Zr1 133.59(12)
C11 N13 C19 121.70(17)
C11 N13 C18 122.12(18)
C19 N13 C18 115.85(19)
N12 C11 N11 113.06(16)
N12 C11 N13 123.71(17)
N11 C11 N13 123.23(17)
N11 C12 C13 107.4(2)
N11 C12 C14 113.6(2)
C13 C12 C14 111.3(2)
N11 C12 H12 108.1
C13 C12 H12 108.1
C14 C12 H12 108.1
C12 C13 H13A 109.5
C12 C13 H13B 109.5
H13A C13 H13B 109.5
C12 C13 H13C 109.5
H13A C13 H13C 109.5
H13B C13 H13C 109.5
C12 C14 H14A 109.5
C12 C14 H14B 109.5
H14A C14 H14B 109.5
C12 C14 H14C 109.5
H14A C14 H14C 109.5
H14B C14 H14C 109.5
N12 C15 C16 107.98(16)
N12 C15 C17 112.75(16)
C16 C15 C17 109.77(18)
N12 C15 H15 108.8
C16 C15 H15 108.8
C17 C15 H15 108.8
C15 C16 H16A 109.5
C15 C16 H16B 109.5
H16A C16 H16B 109.5
C15 C16 H16C 109.5
H16A C16 H16C 109.5
H16B C16 H16C 109.5
C15 C17 H17A 109.5
C15 C17 H17B 109.5
H17A C17 H17B 109.5
C15 C17 H17C 109.5
H17A C17 H17C 109.5
H17B C17 H17C 109.5
N13 C18 H18A 109.5
N13 C18 H18B 109.5
H18A C18 H18B 109.5
N13 C18 H18C 109.5
H18A C18 H18C 109.5
H18B C18 H18C 109.5
N13 C19 H19A 109.5
N13 C19 H19B 109.5
H19A C19 H19B 109.5
N13 C19 H19C 109.5
H19A C19 H19C 109.5
H19B C19 H19C 109.5
C21 N21 C22 124.17(17)
C21 N21 Zr2 95.46(12)
C22 N21 Zr2 139.89(13)
C21 N22 C25 117.4(9)
C21 N22 Zr2 90.91(11)
C25 N22 Zr2 141.0(10)
C21 N23 C28 123.12(19)
C21 N23 C29 120.5(2)
C28 N23 C29 116.2(2)
N22 C21 N21 113.79(18)
N22 C21 N23 123.07(18)
N21 C21 N23 123.13(19)
N21 C22 C23 107.57(18)
N21 C22 C24 113.1(2)
C23 C22 C24 111.4(2)
N21 C22 H22 108.2
C23 C22 H22 108.2
C24 C22 H22 108.2
C22 C23 H23A 109.5
C22 C23 H23B 109.5
H23A C23 H23B 109.5
C22 C23 H23C 109.5
H23A C23 H23C 109.5
H23B C23 H23C 109.5
C22 C24 H24A 109.5
C22 C24 H24B 109.5
H24A C24 H24B 109.5
C22 C24 H24C 109.5
H24A C24 H24C 109.5
H24B C24 H24C 109.5
C26 C25 C27 111.8(18)
C26 C25 N22 108.3(16)
C27 C25 N22 106.5(16)
C26 C25 H25 110.0
C27 C25 H25 110.0
N22 C25 H25 110.0
N23 C28 H28A 109.5
N23 C28 H28B 109.5
H28A C28 H28B 109.5
N23 C28 H28C 109.5
H28A C28 H28C 109.5
H28B C28 H28C 109.5
N23 C29 H29A 109.5
N23 C29 H29B 109.5
H29A C29 H29B 109.5
N23 C29 H29C 109.5
H29A C29 H29C 109.5
H29B C29 H29C 109.5
C34 C30 C31 108.23(19)
C34 C30 C35 125.0(2)
C31 C30 C35 126.7(2)
C34 C30 Zr1 74.77(12)
C31 C30 Zr1 74.45(11)
C35 C30 Zr1 120.10(15)
C32 C31 C30 107.8(2)
C32 C31 C36 126.4(2)
C30 C31 C36 125.4(2)
C32 C31 Zr1 75.67(11)
C30 C31 Zr1 73.23(12)
C36 C31 Zr1 122.96(15)
C33 C32 C31 107.84(18)
C33 C32 C37 124.9(2)
C31 C32 C37 127.1(2)
C33 C32 Zr1 74.90(11)
C31 C32 Zr1 72.47(11)
C37 C32 Zr1 122.13(13)
C32 C33 C34 108.39(19)
C32 C33 C38 124.97(19)
C34 C33 C38 126.3(2)
C32 C33 Zr1 73.72(11)
C34 C33 Zr1 72.10(11)
C38 C33 Zr1 125.09(14)
C30 C34 C33 107.77(19)
C30 C34 C39 125.1(2)
C33 C34 C39 127.0(2)
C30 C34 Zr1 73.22(11)
C33 C34 Zr1 76.17(11)
C39 C34 Zr1 120.29(14)
C30 C35 H35A 109.5
C30 C35 H35B 109.5
H35A C35 H35B 109.5
C30 C35 H35C 109.5
H35A C35 H35C 109.5
H35B C35 H35C 109.5
C31 C36 H36A 109.5
C31 C36 H36B 109.5
H36A C36 H36B 109.5
C31 C36 H36C 109.5
H36A C36 H36C 109.5
H36B C36 H36C 109.5
C32 C37 H37A 109.5
C32 C37 H37B 109.5
H37A C37 H37B 109.5
C32 C37 H37C 109.5
H37A C37 H37C 109.5
H37B C37 H37C 109.5
C33 C38 H38A 109.5
C33 C38 H38B 109.5
H38A C38 H38B 109.5
C33 C38 H38C 109.5
H38A C38 H38C 109.5
H38B C38 H38C 109.5
C34 C39 H39A 109.5
C34 C39 H39B 109.5
H39A C39 H39B 109.5
C34 C39 H39C 109.5
H39A C39 H39C 109.5
H39B C39 H39C 109.5
C44 C40 C41 108.4(2)
C44 C40 C45 125.5(3)
C41 C40 C45 126.0(3)
C44 C40 Zr2 74.62(13)
C41 C40 Zr2 75.63(13)
C45 C40 Zr2 118.60(17)
C42 C41 C40 107.6(2)
C42 C41 C46 127.3(3)
C40 C41 C46 124.9(3)
C42 C41 Zr2 76.91(13)
C40 C41 Zr2 72.22(12)
C46 C41 Zr2 119.89(15)
C41 C42 C43 108.1(2)
C41 C42 C47 125.8(3)
C43 C42 C47 125.6(3)
C41 C42 Zr2 71.73(12)
C43 C42 Zr2 73.20(12)
C47 C42 Zr2 127.42(17)
C44 C43 C42 107.9(2)
C44 C43 C48 126.9(3)
C42 C43 C48 125.0(3)
C44 C43 Zr2 71.68(13)
C42 C43 Zr2 75.57(12)
C48 C43 Zr2 122.24(19)
C40 C44 C43 108.0(2)
C40 C44 C49 125.5(3)
C43 C44 C49 126.1(3)
C40 C44 Zr2 73.28(13)
C43 C44 Zr2 76.56(13)
C49 C44 Zr2 121.93(19)
C40 C45 H45A 109.5
C40 C45 H45B 109.5
H45A C45 H45B 109.5
C40 C45 H45C 109.5
H45A C45 H45C 109.5
H45B C45 H45C 109.5
C41 C46 H46A 109.5
C41 C46 H46B 109.5
H46A C46 H46B 109.5
C41 C46 H46C 109.5
H46A C46 H46C 109.5
H46B C46 H46C 109.5
C42 C47 H47A 109.5
C42 C47 H47B 109.5
H47A C47 H47B 109.5
C42 C47 H47C 109.5
H47A C47 H47C 109.5
H47B C47 H47C 109.5
C43 C48 H48A 109.5
C43 C48 H48B 109.5
H48A C48 H48B 109.5
C43 C48 H48C 109.5
H48A C48 H48C 109.5
H48B C48 H48C 109.5
C44 C49 H49A 109.5
C44 C49 H49B 109.5
H49A C49 H49B 109.5
C44 C49 H49C 109.5
H49A C49 H49C 109.5
H49B C49 H49C 109.5

loop_
_geom_bond_atom_site_label_1
_geom_bond_atom_site_label_2
_geom_bond_distance
Zr1 N2 2.0440(16)
Zr1 N1 2.0442(16)
Zr1 N11 2.2147(17)
Zr1 N12 2.2997(15)
Zr1 C30 2.544(2)
Zr1 C31 2.560(2)
Zr1 C34 2.5642(19)
Zr1 C32 2.6014(19)
Zr1 C33 2.6166(18)
Zr2 N2 2.0340(16)
Zr2 N1 2.0479(16)
Zr2 N21 2.2048(17)
Zr2 N22 2.3156(16)
Zr2 C40 2.521(2)
Zr2 C44 2.538(2)
Zr2 C41 2.564(2)
Zr2 C43 2.600(2)
Zr2 C42 2.630(2)
N1 N2 1.518(2)
N11 C11 1.341(2)
N11 C12 1.468(3)
N12 C11 1.337(2)
N12 C15 1.469(2)
N13 C11 1.383(2)
N13 C19 1.448(3)
N13 C18 1.454(3)
C12 C13 1.517(4)
C12 C14 1.523(4)
C12 H12 0.9900
C13 H13A 0.9700
C13 H13B 0.9700
C13 H13C 0.9700
C14 H14A 0.9700
C14 H14B 0.9700
C14 H14C 0.9700
C15 C16 1.513(3)
C15 C17 1.527(3)
C15 H15 0.9900
C16 H16A 0.9700
C16 H16B 0.9700
C16 H16C 0.9700
C17 H17A 0.9700
C17 H17B 0.9700
C17 H17C 0.9700
C18 H18A 0.9700
C18 H18B 0.9700
C18 H18C 0.9700
C19 H19A 0.9700
C19 H19B 0.9700
C19 H19C 0.9700
N21 C21 1.342(2)
N21 C22 1.462(3)
N22 C21 1.329(3)
N22 C25 1.53(3)
N23 C21 1.387(3)
N23 C28 1.436(3)
N23 C29 1.442(3)
C22 C23 1.518(3)
C22 C24 1.520(4)
C22 H22 0.9900
C23 H23A 0.9700
C23 H23B 0.9700
C23 H23C 0.9700
C24 H24A 0.9700
C24 H24B 0.9700
C24 H24C 0.9700
C25 C26 1.49(3)
C25 C27 1.51(3)
C25 H25 0.9900
C26 H26A 0.9700
C26 H26B 0.9700
C26 H26C 0.9700
C27 H27A 0.9700
C27 H27B 0.9700
C27 H27C 0.9700
C28 H28A 0.9700
C28 H28B 0.9700
C28 H28C 0.9700
C29 H29A 0.9700
C29 H29B 0.9700
C29 H29C 0.9700
C30 C34 1.409(3)
C30 C31 1.421(3)
C30 C35 1.509(3)
C31 C32 1.417(3)
C31 C36 1.506(3)
C32 C33 1.411(3)
C32 C37 1.509(3)
C33 C34 1.417(3)
C33 C38 1.502(3)
C34 C39 1.506(3)
C35 H35A 0.9700
C35 H35B 0.9700
C35 H35C 0.9700
C36 H36A 0.9700
C36 H36B 0.9700
C36 H36C 0.9700
C37 H37A 0.9700
C37 H37B 0.9700
C37 H37C 0.9700
C38 H38A 0.9700
C38 H38B 0.9700
C38 H38C 0.9700
C39 H39A 0.9700
C39 H39B 0.9700
C39 H39C 0.9700
C40 C44 1.398(4)
C40 C41 1.409(3)
C40 C45 1.511(4)
C41 C42 1.405(3)
C41 C46 1.501(3)
C42 C43 1.408(3)
C42 C47 1.507(3)
C43 C44 1.407(4)
C43 C48 1.515(4)
C44 C49 1.515(4)
C45 H45A 0.9700
C45 H45B 0.9700
C45 H45C 0.9700
C46 H46A 0.9700
C46 H46B 0.9700
C46 H46C 0.9700
C47 H47A 0.9700
C47 H47B 0.9700
C47 H47C 0.9700
C48 H48A 0.9700
C48 H48B 0.9700
C48 H48C 0.9700
C49 H49A 0.9700
C49 H49B 0.9700
C49 H49C 0.9700

loop_
_geom_torsion_atom_site_label_1
_geom_torsion_atom_site_label_2
_geom_torsion_atom_site_label_3
_geom_torsion_atom_site_label_4
_geom_torsion
N11 Zr1 N1 N2 100.50(10)
N12 Zr1 N1 N2 159.89(10)
C30 Zr1 N1 N2 -61.35(11)
C31 Zr1 N1 N2 -94.93(11)
C34 Zr1 N1 N2 -35.40(13)
C32 Zr1 N1 N2 -110.69(12)
C33 Zr1 N1 N2 -54.6(2)
N2 Zr1 N1 Zr2 -16.21(10)
N11 Zr1 N1 Zr2 84.30(13)
N12 Zr1 N1 Zr2 143.68(12)
C30 Zr1 N1 Zr2 -77.56(14)
C31 Zr1 N1 Zr2 -111.13(13)
C34 Zr1 N1 Zr2 -51.60(16)
C32 Zr1 N1 Zr2 -126.90(12)
C33 Zr1 N1 Zr2 -70.8(2)
N21 Zr2 N1 N2 -93.04(11)
N22 Zr2 N1 N2 -27.84(14)
C40 Zr2 N1 N2 117.51(11)
C44 Zr2 N1 N2 102.26(11)
C41 Zr2 N1 N2 149.66(11)
C43 Zr2 N1 N2 129.60(12)
C42 Zr2 N1 N2 160.48(10)
N2 Zr2 N1 Zr1 16.27(10)
N21 Zr2 N1 Zr1 -76.77(13)
N22 Zr2 N1 Zr1 -11.57(18)
C40 Zr2 N1 Zr1 133.77(13)
C44 Zr2 N1 Zr1 118.53(13)
C41 Zr2 N1 Zr1 165.92(13)
C43 Zr2 N1 Zr1 145.86(12)
C42 Zr2 N1 Zr1 176.75(11)
Zr1 N1 N2 Zr2 -167.51(8)
Zr2 N1 N2 Zr1 167.51(8)
N21 Zr2 N2 N1 101.29(10)
N22 Zr2 N2 N1 160.49(10)
C40 Zr2 N2 N1 -66.23(12)
C44 Zr2 N2 N1 -98.75(11)
C41 Zr2 N2 N1 -37.68(13)
C43 Zr2 N2 N1 -109.60(14)
C42 Zr2 N2 N1 -45.5(2)
N1 Zr2 N2 Zr1 -16.54(10)
N21 Zr2 N2 Zr1 84.74(13)
N22 Zr2 N2 Zr1 143.94(13)
C40 Zr2 N2 Zr1 -82.77(15)
C44 Zr2 N2 Zr1 -115.29(14)
C41 Zr2 N2 Zr1 -54.23(16)
C43 Zr2 N2 Zr1 -126.14(14)
C42 Zr2 N2 Zr1 -62.0(2)
N11 Zr1 N2 N1 -93.16(10)
N12 Zr1 N2 N1 -28.80(14)
C30 Zr1 N2 N1 121.61(11)
C31 Zr1 N2 N1 102.11(10)
C34 Zr1 N2 N1 152.86(11)
C32 Zr1 N2 N1 122.77(11)
C33 Zr1 N2 N1 158.97(10)
N1 Zr1 N2 Zr2 16.60(10)
N11 Zr1 N2 Zr2 -76.57(14)
N12 Zr1 N2 Zr2 -12.20(18)
C30 Zr1 N2 Zr2 138.21(14)
C31 Zr1 N2 Zr2 118.70(13)
C34 Zr1 N2 Zr2 169.46(14)
C32 Zr1 N2 Zr2 139.36(11)
C33 Zr1 N2 Zr2 175.57(11)
N2 Zr1 N11 C11 126.30(11)
N1 Zr1 N11 C11 80.79(12)
N12 Zr1 N11 C11 -5.45(10)
C30 Zr1 N11 C11 -130.23(13)
C31 Zr1 N11 C11 -76.56(15)
C34 Zr1 N11 C11 -135.64(11)
C32 Zr1 N11 C11 -79.22(12)
C33 Zr1 N11 C11 -108.33(12)
N2 Zr1 N11 C12 -60.6(2)
N1 Zr1 N11 C12 -106.1(2)
N12 Zr1 N11 C12 167.7(2)
C30 Zr1 N11 C12 42.9(3)
C31 Zr1 N11 C12 96.6(2)
C34 Zr1 N11 C12 37.5(2)
C32 Zr1 N11 C12 93.9(2)
C33 Zr1 N11 C12 64.8(2)
N2 Zr1 N12 C11 -80.00(14)
N1 Zr1 N12 C11 -99.47(11)
N11 Zr1 N12 C11 5.44(10)
C30 Zr1 N12 C11 143.37(12)
C31 Zr1 N12 C11 147.04(11)
C34 Zr1 N12 C11 97.64(13)
C32 Zr1 N12 C11 119.43(11)
C33 Zr1 N12 C11 93.18(11)
N2 Zr1 N12 C15 58.56(19)
N1 Zr1 N12 C15 39.09(16)
N11 Zr1 N12 C15 144.00(18)
C30 Zr1 N12 C15 -78.07(18)
C31 Zr1 N12 C15 -74.40(17)
C34 Zr1 N12 C15 -123.80(16)
C32 Zr1 N12 C15 -102.01(16)
C33 Zr1 N12 C15 -128.26(16)
C15 N12 C11 N11 -154.18(16)
Zr1 N12 C11 N11 -8.42(16)
C15 N12 C11 N13 26.3(3)
Zr1 N12 C11 N13 172.11(17)
C12 N11 C11 N12 -165.91(18)
Zr1 N11 C11 N12 8.78(17)
C12 N11 C11 N13 13.6(3)
Zr1 N11 C11 N13 -171.74(16)
C19 N13 C11 N12 38.3(3)
C18 N13 C11 N12 -134.7(2)
C19 N13 C11 N11 -141.1(2)
C18 N13 C11 N11 45.9(3)
C11 N11 C12 C13 -178.4(2)
Zr1 N11 C12 C13 9.9(3)
C11 N11 C12 C14 58.1(3)
Zr1 N11 C12 C14 -113.6(2)
C11 N12 C15 C16 172.28(17)
Zr1 N12 C15 C16 43.2(2)
C11 N12 C15 C17 50.8(2)
Zr1 N12 C15 C17 -78.2(2)
N2 Zr2 N21 C21 80.88(13)
N1 Zr2 N21 C21 126.62(12)
N22 Zr2 N21 C21 -4.49(12)
C40 Zr2 N21 C21 -121.63(16)
C44 Zr2 N21 C21 -73.25(16)
C41 Zr2 N21 C21 -136.42(12)
C43 Zr2 N21 C21 -81.90(14)
C42 Zr2 N21 C21 -112.38(13)
N2 Zr2 N21 C22 -107.4(2)
N1 Zr2 N21 C22 -61.7(2)
N22 Zr2 N21 C22 167.2(3)
C40 Zr2 N21 C22 50.1(3)
C44 Zr2 N21 C22 98.4(2)
C41 Zr2 N21 C22 35.3(3)
C43 Zr2 N21 C22 89.8(2)
C42 Zr2 N21 C22 59.3(2)
N2 Zr2 N22 C21 -101.28(13)
N1 Zr2 N22 C21 -82.42(14)
N21 Zr2 N22 C21 4.52(12)
C40 Zr2 N22 C21 145.25(12)
C44 Zr2 N22 C21 142.56(13)
C41 Zr2 N22 C21 101.32(15)
C43 Zr2 N22 C21 112.84(13)
C42 Zr2 N22 C21 89.79(13)
N2 Zr2 N22 C25 37.5(15)
N1 Zr2 N22 C25 56.4(15)
N21 Zr2 N22 C25 143.3(15)
C40 Zr2 N22 C25 -76.0(15)
C44 Zr2 N22 C25 -78.6(15)
C41 Zr2 N22 C25 -119.9(15)
C43 Zr2 N22 C25 -108.4(15)
C42 Zr2 N22 C25 -131.4(15)
C25 N22 C21 N21 -159.1(12)
Zr2 N22 C21 N21 -6.98(18)
C25 N22 C21 N23 19.7(12)
Zr2 N22 C21 N23 171.87(19)
C22 N21 C21 N22 -166.2(2)
Zr2 N21 C21 N22 7.37(19)
C22 N21 C21 N23 15.0(3)
Zr2 N21 C21 N23 -171.48(18)
C28 N23 C21 N22 -134.6(2)
C29 N23 C21 N22 49.6(3)
C28 N23 C21 N21 44.2(3)
C29 N23 C21 N21 -131.6(2)
C21 N21 C22 C23 -178.4(2)
Zr2 N21 C22 C23 11.6(3)
C21 N21 C22 C24 58.1(3)
Zr2 N21 C22 C24 -111.9(2)
C21 N22 C25 C26 -124.4(11)
Zr2 N22 C25 C26 103.5(17)
C21 N22 C25 C27 115.1(12)
Zr2 N22 C25 C27 -17(2)
N2 Zr1 C30 C34 101.86(13)
N1 Zr1 C30 C34 139.45(12)
N11 Zr1 C30 C34 -9.45(19)
N12 Zr1 C30 C34 -107.64(14)
C31 Zr1 C30 C34 -114.35(18)
C32 Zr1 C30 C34 -77.13(13)
C33 Zr1 C30 C34 -37.38(12)
N2 Zr1 C30 C31 -143.79(14)
N1 Zr1 C30 C31 -106.20(13)
N11 Zr1 C30 C31 104.90(16)
N12 Zr1 C30 C31 6.71(17)
C34 Zr1 C30 C31 114.35(18)
C32 Zr1 C30 C31 37.22(12)
C33 Zr1 C30 C31 76.97(14)
N2 Zr1 C30 C35 -20.1(2)
N1 Zr1 C30 C35 17.5(2)
N11 Zr1 C30 C35 -131.4(2)
N12 Zr1 C30 C35 130.4(2)
C31 Zr1 C30 C35 123.7(3)
C34 Zr1 C30 C35 -121.9(3)
C32 Zr1 C30 C35 160.9(3)
C33 Zr1 C30 C35 -159.3(3)
C34 C30 C31 C32 -0.7(2)
C35 C30 C31 C32 175.4(2)
Zr1 C30 C31 C32 -68.41(14)
C34 C30 C31 C36 -173.4(2)
C35 C30 C31 C36 2.7(3)
Zr1 C30 C31 C36 118.9(2)
C34 C30 C31 Zr1 67.74(14)
C35 C30 C31 Zr1 -116.2(2)
N2 Zr1 C31 C32 152.23(12)
N1 Zr1 C31 C32 -161.19(11)
N11 Zr1 C31 C32 -4.80(17)
N12 Zr1 C31 C32 -61.17(13)
C30 Zr1 C31 C32 113.93(19)
C34 Zr1 C31 C32 76.82(13)
C33 Zr1 C31 C32 36.66(11)
N2 Zr1 C31 C30 38.30(14)
N1 Zr1 C31 C30 84.87(14)
N11 Zr1 C31 C30 -118.73(14)
N12 Zr1 C31 C30 -175.10(13)
C34 Zr1 C31 C30 -37.12(13)
C32 Zr1 C31 C30 -113.93(19)
C33 Zr1 C31 C30 -77.27(14)
N2 Zr1 C31 C36 -83.4(2)
N1 Zr1 C31 C36 -36.8(2)
N11 Zr1 C31 C36 119.5(2)
N12 Zr1 C31 C36 63.2(2)
C30 Zr1 C31 C36 -121.7(3)
C34 Zr1 C31 C36 -158.8(2)
C32 Zr1 C31 C36 124.3(3)
C33 Zr1 C31 C36 161.0(2)
C30 C31 C32 C33 -0.4(2)
C36 C31 C32 C33 172.2(2)
Zr1 C31 C32 C33 -67.13(13)
C30 C31 C32 C37 -175.82(19)
C36 C31 C32 C37 -3.2(3)
Zr1 C31 C32 C37 117.42(19)
C30 C31 C32 Zr1 66.76(14)
C36 C31 C32 Zr1 -120.6(2)
N2 Zr1 C32 C33 75.48(15)
N1 Zr1 C32 C33 143.25(12)
N11 Zr1 C32 C33 -68.54(13)
N12 Zr1 C32 C33 -124.37(12)
C30 Zr1 C32 C33 76.91(13)
C31 Zr1 C32 C33 114.70(17)
C34 Zr1 C32 C33 36.42(12)
N2 Zr1 C32 C31 -39.23(16)
N1 Zr1 C32 C31 28.54(17)
N11 Zr1 C32 C31 176.76(12)
N12 Zr1 C32 C31 120.92(12)
C30 Zr1 C32 C31 -37.79(13)
C34 Zr1 C32 C31 -78.29(14)
C33 Zr1 C32 C31 -114.70(17)
N2 Zr1 C32 C37 -162.55(16)
N1 Zr1 C32 C37 -94.8(2)
N11 Zr1 C32 C37 53.44(19)
N12 Zr1 C32 C37 -2.40(18)
C30 Zr1 C32 C37 -161.1(2)
C31 Zr1 C32 C37 -123.3(2)
C34 Zr1 C32 C37 158.4(2)
C33 Zr1 C32 C37 122.0(2)
C31 C32 C33 C34 1.3(2)
C37 C32 C33 C34 176.85(18)
Zr1 C32 C33 C34 -64.24(13)
C31 C32 C33 C38 -172.73(19)
C37 C32 C33 C38 2.9(3)
Zr1 C32 C33 C38 121.8(2)
C31 C32 C33 Zr1 65.51(13)
C37 C32 C33 Zr1 -118.91(19)
N2 Zr1 C33 C32 -127.76(12)
N1 Zr1 C33 C32 -86.5(2)
N11 Zr1 C33 C32 117.51(12)
N12 Zr1 C33 C32 57.92(13)
C30 Zr1 C33 C32 -78.37(14)
C31 Zr1 C33 C32 -37.25(12)
C34 Zr1 C33 C32 -116.09(19)
N2 Zr1 C33 C34 -11.67(16)
N1 Zr1 C33 C34 29.6(2)
N11 Zr1 C33 C34 -126.40(13)
N12 Zr1 C33 C34 174.01(13)
C30 Zr1 C33 C34 37.72(13)
C31 Zr1 C33 C34 78.83(14)
C32 Zr1 C33 C34 116.09(19)
N2 Zr1 C33 C38 110.61(19)
N1 Zr1 C33 C38 151.84(19)
N11 Zr1 C33 C38 -4.12(19)
N12 Zr1 C33 C38 -63.71(19)
C30 Zr1 C33 C38 160.0(2)
C31 Zr1 C33 C38 -158.9(2)
C34 Zr1 C33 C38 122.3(2)
C32 Zr1 C33 C38 -121.6(2)
C31 C30 C34 C33 1.4(2)
C35 C30 C34 C33 -174.7(2)
Zr1 C30 C34 C33 68.97(14)
C31 C30 C34 C39 176.88(19)
C35 C30 C34 C39 0.8(3)
Zr1 C30 C34 C39 -115.6(2)
C31 C30 C34 Zr1 -67.53(14)
C35 C30 C34 Zr1 116.3(2)
C32 C33 C34 C30 -1.7(2)
C38 C33 C34 C30 172.2(2)
Zr1 C33 C34 C30 -66.98(14)
C32 C33 C34 C39 -177.0(2)
C38 C33 C34 C39 -3.1(3)
Zr1 C33 C34 C39 117.7(2)
C32 C33 C34 Zr1 65.30(13)
C38 C33 C34 Zr1 -120.8(2)
N2 Zr1 C34 C30 -76.21(13)
N1 Zr1 C34 C30 -52.66(15)
N11 Zr1 C34 C30 174.05(12)
N12 Zr1 C34 C30 105.46(14)
C31 Zr1 C34 C30 37.50(12)
C32 Zr1 C34 C30 77.73(14)
C33 Zr1 C34 C30 113.73(19)
N2 Zr1 C34 C33 170.06(14)
N1 Zr1 C34 C33 -166.39(12)
N11 Zr1 C34 C33 60.33(14)
N12 Zr1 C34 C33 -8.27(18)
C30 Zr1 C34 C33 -113.73(19)
C31 Zr1 C34 C33 -76.23(14)
C32 Zr1 C34 C33 -36.00(12)
N2 Zr1 C34 C39 45.1(2)
N1 Zr1 C34 C39 68.6(2)
N11 Zr1 C34 C39 -64.7(2)
N12 Zr1 C34 C39 -133.26(18)
C30 Zr1 C34 C39 121.3(3)
C31 Zr1 C34 C39 158.8(2)
C32 Zr1 C34 C39 -161.0(2)
C33 Zr1 C34 C39 -125.0(3)
N2 Zr2 C40 C44 -113.71(15)
N1 Zr2 C40 C44 -153.07(15)
N21 Zr2 C40 C44 88.7(2)
N22 Zr2 C40 C44 -5.01(18)
C41 Zr2 C40 C44 114.1(2)
C43 Zr2 C40 C44 37.33(14)
C42 Zr2 C40 C44 77.05(16)
N2 Zr2 C40 C41 132.16(13)
N1 Zr2 C40 C41 92.80(14)
N21 Zr2 C40 C41 -25.4(2)
N22 Zr2 C40 C41 -119.14(14)
C44 Zr2 C40 C41 -114.1(2)
C43 Zr2 C40 C41 -76.80(15)
C42 Zr2 C40 C41 -37.08(13)
N2 Zr2 C40 C45 8.6(3)
N1 Zr2 C40 C45 -30.7(2)
N21 Zr2 C40 C45 -148.9(2)
N22 Zr2 C40 C45 117.3(2)
C44 Zr2 C40 C45 122.4(3)
C41 Zr2 C40 C45 -123.5(3)
C43 Zr2 C40 C45 159.7(3)
C42 Zr2 C40 C45 -160.6(3)
C44 C40 C41 C42 1.4(3)
C45 C40 C41 C42 -175.4(2)
Zr2 C40 C41 C42 69.44(15)
C44 C40 C41 C46 177.5(2)
C45 C40 C41 C46 0.7(4)
Zr2 C40 C41 C46 -114.5(2)
C44 C40 C41 Zr2 -68.04(16)
C45 C40 C41 Zr2 115.1(2)
N2 Zr2 C41 C42 -173.75(13)
N1 Zr2 C41 C42 161.26(15)
N21 Zr2 C41 C42 51.23(15)
N22 Zr2 C41 C42 -21.41(19)
C40 Zr2 C41 C42 -113.6(2)
C44 Zr2 C41 C42 -76.23(15)
C43 Zr2 C41 C42 -35.99(14)
N2 Zr2 C41 C40 -60.14(16)
N1 Zr2 C41 C40 -85.14(14)
N21 Zr2 C41 C40 164.84(13)
N22 Zr2 C41 C40 92.20(17)
C44 Zr2 C41 C40 37.37(14)
C43 Zr2 C41 C40 77.61(15)
C42 Zr2 C41 C40 113.6(2)
N2 Zr2 C41 C46 60.5(3)
N1 Zr2 C41 C46 35.5(2)
N21 Zr2 C41 C46 -74.5(2)
N22 Zr2 C41 C46 -147.2(2)
C40 Zr2 C41 C46 120.6(3)
C44 Zr2 C41 C46 158.0(3)
C43 Zr2 C41 C46 -161.8(3)
C42 Zr2 C41 C46 -125.8(3)
C40 C41 C42 C43 -1.6(2)
C46 C41 C42 C43 -177.6(2)
Zr2 C41 C42 C43 64.64(16)
C40 C41 C42 C47 170.3(2)
C46 C41 C42 C47 -5.6(4)
Zr2 C41 C42 C47 -123.4(2)
C40 C41 C42 Zr2 -66.26(15)
C46 C41 C42 Zr2 117.8(2)
N2 Zr2 C42 C41 12.5(3)
N1 Zr2 C42 C41 -21.13(16)
N21 Zr2 C42 C41 -135.56(14)
N22 Zr2 C42 C41 165.10(14)
C40 Zr2 C42 C41 38.07(14)
C44 Zr2 C42 C41 79.01(16)
C43 Zr2 C42 C41 116.2(2)
N2 Zr2 C42 C43 -103.8(2)
N1 Zr2 C42 C43 -137.34(14)
N21 Zr2 C42 C43 108.23(15)
N22 Zr2 C42 C43 48.89(15)
C40 Zr2 C42 C43 -78.13(16)
C44 Zr2 C42 C43 -37.20(15)
C41 Zr2 C42 C43 -116.2(2)
N2 Zr2 C42 C47 134.0(3)
N1 Zr2 C42 C47 100.4(3)
N21 Zr2 C42 C47 -14.0(3)
N22 Zr2 C42 C47 -73.4(3)
C40 Zr2 C42 C47 159.6(3)
C44 Zr2 C42 C47 -159.5(3)
C41 Zr2 C42 C47 121.5(3)
C43 Zr2 C42 C47 -122.3(3)
C41 C42 C43 C44 1.2(3)
C47 C42 C43 C44 -170.7(2)
Zr2 C42 C43 C44 64.91(16)
C41 C42 C43 C48 176.8(2)
C47 C42 C43 C48 4.9(4)
Zr2 C42 C43 C48 -119.5(3)
C41 C42 C43 Zr2 -63.68(15)
C47 C42 C43 Zr2 124.4(2)
N2 Zr2 C43 C44 18.9(2)
N1 Zr2 C43 C44 -53.0(2)
N21 Zr2 C43 C44 168.28(15)
N22 Zr2 C43 C44 111.10(16)
C40 Zr2 C43 C44 -37.75(15)
C41 Zr2 C43 C44 -78.64(17)
C42 Zr2 C43 C44 -114.8(2)
N2 Zr2 C43 C42 133.66(15)
N1 Zr2 C43 C42 61.79(18)
N21 Zr2 C43 C42 -76.94(15)
N22 Zr2 C43 C42 -134.13(15)
C40 Zr2 C43 C42 77.02(16)
C44 Zr2 C43 C42 114.8(2)
C41 Zr2 C43 C42 36.14(14)
N2 Zr2 C43 C48 -103.8(3)
N1 Zr2 C43 C48 -175.6(2)
N21 Zr2 C43 C48 45.6(3)
N22 Zr2 C43 C48 -11.5(3)
C40 Zr2 C43 C48 -160.4(3)
C44 Zr2 C43 C48 -122.6(3)
C41 Zr2 C43 C48 158.7(3)
C42 Zr2 C43 C48 122.6(3)
C41 C40 C44 C43 -0.6(3)
C45 C40 C44 C43 176.2(2)
Zr2 C40 C44 C43 -69.36(16)
C41 C40 C44 C49 -173.6(2)
C45 C40 C44 C49 3.2(4)
Zr2 C40 C44 C49 117.6(3)
C41 C40 C44 Zr2 68.72(16)
C45 C40 C44 Zr2 -114.4(2)
C42 C43 C44 C40 -0.4(3)
C48 C43 C44 C40 -175.8(2)
Zr2 C43 C44 C40 67.14(16)
C42 C43 C44 C49 172.6(3)
C48 C43 C44 C49 -2.9(4)
Zr2 C43 C44 C49 -119.9(3)
C42 C43 C44 Zr2 -67.50(16)
C48 C43 C44 Zr2 117.0(3)
N2 Zr2 C44 C40 77.78(16)
N1 Zr2 C44 C40 29.56(16)
N21 Zr2 C44 C40 -129.89(15)
N22 Zr2 C44 C40 176.12(14)
C41 Zr2 C44 C40 -37.45(14)
C43 Zr2 C44 C40 -113.8(2)
C42 Zr2 C44 C40 -77.21(16)
N2 Zr2 C44 C43 -168.45(14)
N1 Zr2 C44 C43 143.33(15)
N21 Zr2 C44 C43 -16.1(2)
N22 Zr2 C44 C43 -70.11(16)
C40 Zr2 C44 C43 113.8(2)
C41 Zr2 C44 C43 76.32(16)
C42 Zr2 C44 C43 36.56(14)
N2 Zr2 C44 C49 -44.1(3)
N1 Zr2 C44 C49 -92.3(3)
N21 Zr2 C44 C49 108.2(3)
N22 Zr2 C44 C49 54.3(3)
C40 Zr2 C44 C49 -121.9(3)
C41 Zr2 C44 C49 -159.3(3)
C43 Zr2 C44 C49 124.4(3)
C42 Zr2 C44 C49 160.9(3)
